data_2106264
loop_
_publ_author_name
'Bugli, G.'

_publ_section_title
;
 Structure cristalline du sulfite de fer(II) anhydre Fe S O3
;
_journal_name_full 'Acta Crystallographica B (24,1968-38,1982)'
_journal_page_first 1297
_journal_page_last 1300
_journal_volume 36
_journal_year 1980
_chemical_formula_sum 'Fe O3 S'
_chemical_name_systematic 'Fe (S O3)'
_space_group_IT_number 148
_symmetry_space_group_name_Hall '-R 3'
_symmetry_space_group_name_H-M 'R -3 :H'
_cell_angle_alpha 90
_cell_angle_beta 90
_cell_angle_gamma 120
_cell_formula_units_Z 18
_cell_length_a 12.748
_cell_length_b 12.748
_cell_length_c 7.841
_cell_volume 1103.535
_citation_journal_id_ASTM ACBCAR
_cod_data_source_file Bugli_ACBCAR_1980_981.cif
_cod_data_source_block Fe1O3S1
_cod_original_formula_sum 'Fe1 O3 S1'
_cod_database_code 2106264

loop_
_symmetry_equiv_pos_as_xyz
x,y,z
-y,x-y,z
-x+y,-x,z
-x,-y,-z
y,-x+y,-z
x-y,x,-z
x+2/3,y+1/3,z+1/3
-y+2/3,x-y+1/3,z+1/3
-x+y+2/3,-x+1/3,z+1/3
-x+2/3,-y+1/3,-z+1/3
y+2/3,-x+y+1/3,-z+1/3
x-y+2/3,x+1/3,-z+1/3
x+1/3,y+2/3,z+2/3
-y+1/3,x-y+2/3,z+2/3
-x+y+1/3,-x+2/3,z+2/3
-x+1/3,-y+2/3,-z+2/3
y+1/3,-x+y+2/3,-z+2/3
x-y+1/3,x+2/3,-z+2/3

loop_
_atom_site_label
_atom_site_type_symbol
_atom_site_fract_x
_atom_site_fract_y
_atom_site_fract_z
_atom_site_occupancy
_atom_site_U_iso_or_equiv
O1 O-2 0.2664 -0.0167 0.3677 1 0.0
S1 S+4 0.16895 0.01231 0.30628 1 0.0
O2 O-2 0.2399 0.1497 0.278 1 0.0
Fe1 Fe+2 0.2258 0.27208 0.08591 1 0.0
O3 O-2 0.1429 -0.0378 0.121 1 0.0
